data_4326001
loop_
_publ_author_name
'Jian Wang'
'Min Yang'
'Ming-Yan Pan'
'Sheng-Qing Xia'
'Xu-Tang Tao'
'Hua He'
'Gregory Darone'
'Svilen Bobev'

_publ_section_title
;
 Synthesis, Crystal and Electronic Structures, and Properties of the New
 Pnictide Semiconductors A2CdPn2 (A= Ca, Sr, Ba, Eu;Pn= P, As)
;
_journal_name_full 'Inorganic Chemistry'
_journal_page_first 8020
_journal_page_last 8027
_journal_paper_doi 10.1021/ic200286t
_journal_volume 50
_journal_year 2011
_chemical_formula_sum 'Ca2 Cd P2'
_chemical_formula_weight 254.50
_chemical_name_systematic
; 
 ? 
;
_space_group_IT_number 36
_symmetry_cell_setting orthorhombic
_symmetry_space_group_name_Hall 'C 2c -2'
_symmetry_space_group_name_H-M 'C m c 21'
_atom_sites_solution_primary direct
_atom_sites_solution_secondary difmap
_audit_creation_method SHELXL-97
_cell_angle_alpha 90.00
_cell_angle_beta 90.00
_cell_angle_gamma 90.00
_cell_formula_units_Z 4
_cell_length_a 4.2066(5)
_cell_length_b 16.120(2)
_cell_length_c 7.0639(9)
_cell_measurement_reflns_used 599
_cell_measurement_temperature 296(2)
_cell_measurement_theta_max 27.08
_cell_measurement_theta_min 3.84
_cell_volume 479.01(10)
_computing_cell_refinement 'APEX2 Software Suite (Bruker,2005)'
_computing_data_collection 'APEX2 Software Suite (Bruker,2005)'
_computing_data_reduction 'APEX2 Software Suite (Bruker,2005)'
_computing_molecular_graphics 'SHELXTL (Bruker, 1997)'
_computing_publication_material 'SHELXL-97 (Sheldrick, 1997)'
_computing_structure_refinement 'SHELXL-97 (Sheldrick, 1997)'
_computing_structure_solution 'SHELXS-97 (Sheldrick, 1990)'
_diffrn_ambient_temperature 296(2)
_diffrn_measured_fraction_theta_full 0.997
_diffrn_measured_fraction_theta_max 0.997
_diffrn_measurement_device_type 'Bruker APEX2 CCD area-detector diffractometer'
_diffrn_measurement_method '\w scans'
_diffrn_radiation_monochromator graphite
_diffrn_radiation_source 'fine-focus sealed tube'
_diffrn_radiation_type MoK\a
_diffrn_radiation_wavelength 0.71073
_diffrn_reflns_av_R_equivalents 0.0295
_diffrn_reflns_av_sigmaI/netI 0.0249
_diffrn_reflns_limit_h_max 5
_diffrn_reflns_limit_h_min -5
_diffrn_reflns_limit_k_max 20
_diffrn_reflns_limit_k_min -20
_diffrn_reflns_limit_l_max 9
_diffrn_reflns_limit_l_min -9
_diffrn_reflns_number 2714
_diffrn_reflns_theta_full 27.08
_diffrn_reflns_theta_max 27.08
_diffrn_reflns_theta_min 3.84
_diffrn_standards_decay_% 0
_diffrn_standards_interval_count 0
_diffrn_standards_interval_time 0
_diffrn_standards_number 0
_exptl_absorpt_coefficient_mu 7.165
_exptl_absorpt_correction_T_max 0.8138
_exptl_absorpt_correction_T_min 0.7158
_exptl_absorpt_correction_type multi-scan
_exptl_absorpt_process_details 'APEX2 Software Suite (Bruker,2005)'
_exptl_crystal_colour Red
_exptl_crystal_density_diffrn 3.529
_exptl_crystal_description Irregular
_exptl_crystal_F_000 472
_exptl_crystal_size_max 0.05
_exptl_crystal_size_mid 0.04
_exptl_crystal_size_min 0.03
_refine_diff_density_max 0.333
_refine_diff_density_min -0.516
_refine_diff_density_rms 0.100
_refine_ls_abs_structure_details 'Flack H D (1983), Acta Cryst. A39, 876-881'
_refine_ls_abs_structure_Flack 0.06(4)
_refine_ls_extinction_coef 0.0044(3)
_refine_ls_extinction_expression Fc^*^=kFc[1+0.001xFc^2^\l^3^/sin(2\q)]^-1/4^
_refine_ls_extinction_method SHELXL
_refine_ls_goodness_of_fit_ref 1.061
_refine_ls_matrix_type full
_refine_ls_number_parameters 33
_refine_ls_number_reflns 599
_refine_ls_number_restraints 1
_refine_ls_restrained_S_all 1.060
_refine_ls_R_factor_all 0.0166
_refine_ls_R_factor_gt 0.0152
_refine_ls_shift/su_max 0.000
_refine_ls_shift/su_mean 0.000
_refine_ls_structure_factor_coef Fsqd
_refine_ls_weighting_details 'calc w=1/[\s^2^(Fo^2^)+(0.0088P)^2^+0.2706P] where P=(Fo^2^+2Fc^2^)/3'
_refine_ls_weighting_scheme calc
_refine_ls_wR_factor_gt 0.0278
_refine_ls_wR_factor_ref 0.0282
_reflns_number_gt 584
_reflns_number_total 599
_reflns_threshold_expression >2sigma(I)
_cod_data_source_file ic200286t_si_001_1.cif
_cod_data_source_block 1
_cod_original_cell_volume 478.99(10)
_cod_original_sg_symbol_H-M 'C m c 21 '
_cod_database_code 4326001

loop_
_symmetry_equiv_pos_as_xyz
'x, y, z'
'-x, -y, z+1/2'
'x, -y, z+1/2'
'-x, y, z'
'x+1/2, y+1/2, z'
'-x+1/2, -y+1/2, z+1/2'
'x+1/2, -y+1/2, z+1/2'
'-x+1/2, y+1/2, z'

loop_
_atom_site_label
_atom_site_type_symbol
_atom_site_fract_x
_atom_site_fract_y
_atom_site_fract_z
_atom_site_U_iso_or_equiv
_atom_site_adp_type
_atom_site_occupancy
_atom_site_symmetry_multiplicity
_atom_site_calc_flag
_atom_site_refinement_flags
Ca1 Ca 0.0000 0.29910(6) 0.57208(16) 0.0164(2) Uani 1 2 d S
Ca2 Ca 0.0000 0.46511(7) 0.23106(13) 0.0126(2) Uani 1 2 d S
Cd1 Cd 0.0000 0.099010(19) 0.39167(5) 0.01316(11) Uani 1 2 d S
P1 P 0.0000 0.06242(8) 0.02122(19) 0.0112(3) Uani 1 2 d S
P2 P 0.0000 0.32034(8) -0.0047(2) 0.0137(3) Uani 1 2 d S

loop_
_atom_site_aniso_label
_atom_site_aniso_U_11
_atom_site_aniso_U_22
_atom_site_aniso_U_33
_atom_site_aniso_U_23
_atom_site_aniso_U_13
_atom_site_aniso_U_12
Ca1 0.0137(5) 0.0131(5) 0.0224(6) -0.0034(5) 0.000 0.000
Ca2 0.0120(5) 0.0156(6) 0.0103(5) 0.0000(4) 0.000 0.000
Cd1 0.01108(16) 0.01347(17) 0.01495(18) -0.0016(2) 0.000 0.000
P1 0.0107(6) 0.0123(6) 0.0107(6) -0.0014(5) 0.000 0.000
P2 0.0097(6) 0.0113(7) 0.0203(7) 0.0016(6) 0.000 0.000

loop_
_atom_type_symbol
_atom_type_description
_atom_type_scat_dispersion_real
_atom_type_scat_dispersion_imag
_atom_type_scat_source
P P 0.1023 0.0942 'International Tables Vol C Tables 4.2.6.8 and 6.1.1.4'
Ca Ca 0.2262 0.3064 'International Tables Vol C Tables 4.2.6.8 and 6.1.1.4'
Cd Cd -0.8075 1.2024 'International Tables Vol C Tables 4.2.6.8 and 6.1.1.4'

loop_
_geom_angle_atom_site_label_1
_geom_angle_atom_site_label_2
_geom_angle_atom_site_label_3
_geom_angle
_geom_angle_site_symmetry_1
_geom_angle_site_symmetry_3
P2 Ca1 P2 92.88(5) 6_455 6
P2 Ca1 P2 105.13(4) 6_455 1_556
P2 Ca1 P2 105.13(4) 6 1_556
P2 Ca1 P1 162.05(6) 6_455 6
P2 Ca1 P1 87.95(3) 6 6
P2 Ca1 P1 91.91(4) 1_556 6
P2 Ca1 P1 87.95(3) 6_455 6_455
P2 Ca1 P1 162.05(6) 6 6_455
P2 Ca1 P1 91.91(4) 1_556 6_455
P1 Ca1 P1 85.86(4) 6 6_455
P2 Ca1 Cd1 46.72(2) 6_455 .
P2 Ca1 Cd1 46.72(2) 6 .
P2 Ca1 Cd1 118.09(4) 1_556 .
P1 Ca1 Cd1 129.02(3) 6 .
P1 Ca1 Cd1 129.02(3) 6_455 .
P2 Ca1 Cd1 150.27(5) 6_455 6
P2 Ca1 Cd1 89.79(3) 6 6
P2 Ca1 Cd1 45.96(2) 1_556 6
P1 Ca1 Cd1 47.59(3) 6 6
P1 Ca1 Cd1 98.35(4) 6_455 6
Cd1 Ca1 Cd1 132.40(2) . 6
P2 Ca1 Cd1 89.79(3) 6_455 6_455
P2 Ca1 Cd1 150.27(5) 6 6_455
P2 Ca1 Cd1 45.96(2) 1_556 6_455
P1 Ca1 Cd1 98.35(4) 6 6_455
P1 Ca1 Cd1 47.59(3) 6_455 6_455
Cd1 Ca1 Cd1 132.40(2) . 6_455
Cd1 Ca1 Cd1 73.99(2) 6 6_455
P2 Ca1 Ca2 111.60(4) 6_455 .
P2 Ca1 Ca2 111.60(4) 6 .
P2 Ca1 Ca2 125.46(4) 1_556 .
P1 Ca1 Ca2 52.04(3) 6 .
P1 Ca1 Ca2 52.04(3) 6_455 .
Cd1 Ca1 Ca2 116.45(4) . .
Cd1 Ca1 Ca2 94.75(3) 6 .
Cd1 Ca1 Ca2 94.75(3) 6_455 .
P2 Ca1 Ca2 133.55(2) 6_455 2_565
P2 Ca1 Ca2 133.55(2) 6 2_565
P2 Ca1 Ca2 67.01(4) 1_556 2_565
P1 Ca1 Ca2 48.68(3) 6 2_565
P1 Ca1 Ca2 48.68(3) 6_455 2_565
Cd1 Ca1 Ca2 174.90(4) . 2_565
Cd1 Ca1 Ca2 50.681(17) 6 2_565
Cd1 Ca1 Ca2 50.681(17) 6_455 2_565
Ca2 Ca1 Ca2 58.453(19) . 2_565
P2 Ca1 P2 82.50(4) 6_455 .
P2 Ca1 P2 82.50(4) 6 .
P2 Ca1 P2 168.66(5) 1_556 .
P1 Ca1 P2 79.84(4) 6 .
P1 Ca1 P2 79.84(4) 6_455 .
Cd1 Ca1 P2 73.24(3) . .
Cd1 Ca1 P2 127.17(3) 6 .
Cd1 Ca1 P2 127.17(3) 6_455 .
Ca2 Ca1 P2 43.20(3) . .
Ca2 Ca1 P2 101.66(3) 2_565 .
P2 Ca1 Ca1 43.56(2) 6_455 1_455
P2 Ca1 Ca1 136.44(2) 6 1_455
P2 Ca1 Ca1 90.0 1_556 1_455
P1 Ca1 Ca1 132.93(2) 6 1_455
P1 Ca1 Ca1 47.07(2) 6_455 1_455
Cd1 Ca1 Ca1 90.0 . 1_455
Cd1 Ca1 Ca1 126.994(12) 6 1_455
Cd1 Ca1 Ca1 53.007(12) 6_455 1_455
Ca2 Ca1 Ca1 90.0 . 1_455
Ca2 Ca1 Ca1 90.0 2_565 1_455
P2 Ca1 Ca1 90.0 . 1_455
P2 Ca2 P1 106.21(4) . 6
P2 Ca2 P1 106.21(4) . 6_455
P1 Ca2 P1 90.17(5) 6 6_455
P2 Ca2 P1 97.93(4) . 5
P1 Ca2 P1 85.58(2) 6 5
P1 Ca2 P1 155.71(5) 6_455 5
P2 Ca2 P1 97.93(4) . 5_455
P1 Ca2 P1 155.71(5) 6 5_455
P1 Ca2 P1 85.58(2) 6_455 5_455
P1 Ca2 P1 88.53(4) 5 5_455
P2 Ca2 Cd1 138.612(15) . 5
P1 Ca2 Cd1 52.73(3) 6 5
P1 Ca2 Cd1 108.63(4) 6_455 5
P1 Ca2 Cd1 50.84(3) 5 5
P1 Ca2 Cd1 106.28(4) 5_455 5
P2 Ca2 Cd1 138.612(15) . 5_455
P1 Ca2 Cd1 108.63(4) 6 5_455
P1 Ca2 Cd1 52.73(3) 6_455 5_455
P1 Ca2 Cd1 106.28(4) 5 5_455
P1 Ca2 Cd1 50.84(3) 5_455 5_455
Cd1 Ca2 Cd1 81.56(3) 5 5_455
P2 Ca2 Cd1 48.22(2) . 6_454
P1 Ca2 Cd1 153.08(5) 6 6_454
P1 Ca2 Cd1 90.18(2) 6_455 6_454
P1 Ca2 Cd1 104.28(4) 5 6_454
P1 Ca2 Cd1 51.01(3) 5_455 6_454
Cd1 Ca2 Cd1 150.27(4) 5 6_454
Cd1 Ca2 Cd1 92.799(13) 5_455 6_454
P2 Ca2 Cd1 48.22(2) . 6_554
P1 Ca2 Cd1 90.18(2) 6 6_554
P1 Ca2 Cd1 153.08(5) 6_455 6_554
P1 Ca2 Cd1 51.01(3) 5 6_554
P1 Ca2 Cd1 104.28(4) 5_455 6_554
Cd1 Ca2 Cd1 92.799(13) 5 6_554
Cd1 Ca2 Cd1 150.27(4) 5_455 6_554
Cd1 Ca2 Cd1 77.71(2) 6_454 6_554
P2 Ca2 Ca1 77.50(4) . .
P1 Ca2 Ca1 55.06(3) 6 .
P1 Ca2 Ca1 55.06(3) 6_455 .
P1 Ca2 Ca1 135.72(2) 5 .
P1 Ca2 Ca1 135.72(2) 5_455 .
Cd1 Ca2 Ca1 105.22(3) 5 .
Cd1 Ca2 Ca1 105.22(3) 5_455 .
Cd1 Ca2 Ca1 104.43(3) 6_454 .
Cd1 Ca2 Ca1 104.43(3) 6_554 .
P2 Ca2 Ca2 143.17(5) . 2_565
P1 Ca2 Ca2 52.25(3) 6 2_565
P1 Ca2 Ca2 52.25(3) 6_455 2_565
P1 Ca2 Ca2 108.10(4) 5 2_565
P1 Ca2 Ca2 108.10(4) 5_455 2_565
Cd1 Ca2 Ca2 57.38(3) 5 2_565
Cd1 Ca2 Ca2 57.38(3) 5_455 2_565
Cd1 Ca2 Ca2 140.798(12) 6_454 2_565
Cd1 Ca2 Ca2 140.798(12) 6_554 2_565
Ca1 Ca2 Ca2 65.67(3) . 2_565
P2 Ca2 Ca2 72.16(4) . 2_564
P1 Ca2 Ca2 134.66(2) 6 2_564
P1 Ca2 Ca2 134.66(2) 6_455 2_564
P1 Ca2 Ca2 51.20(3) 5 2_564
P1 Ca2 Ca2 51.20(3) 5_455 2_564
Cd1 Ca2 Ca2 97.60(4) 5 2_564
Cd1 Ca2 Ca2 97.60(4) 5_455 2_564
Cd1 Ca2 Ca2 53.997(16) 6_454 2_564
Cd1 Ca2 Ca2 53.997(16) 6_554 2_564
Ca1 Ca2 Ca2 149.66(5) . 2_564
Ca2 Ca2 Ca2 144.67(6) 2_565 2_564
P2 Cd1 P2 109.29(5) 6 6_455
P2 Cd1 P1 112.82(3) 6 .
P2 Cd1 P1 112.82(3) 6_455 .
P2 Cd1 P1 112.42(3) 6 2
P2 Cd1 P1 112.42(3) 6_455 2
P1 Cd1 P1 96.67(3) . 2
P2 Cd1 Ca2 166.09(3) 6 5_445
P2 Cd1 Ca2 84.56(3) 6_455 5_445
P1 Cd1 Ca2 60.59(3) . 5_445
P1 Cd1 Ca2 58.98(3) 2 5_445
P2 Cd1 Ca2 84.56(3) 6 5_545
P2 Cd1 Ca2 166.09(3) 6_455 5_545
P1 Cd1 Ca2 60.59(3) . 5_545
P1 Cd1 Ca2 58.98(3) 2 5_545
Ca2 Cd1 Ca2 81.56(3) 5_445 5_545
P2 Cd1 Ca2 55.99(4) 6 6
P2 Cd1 Ca2 117.65(4) 6_455 6
P1 Cd1 Ca2 129.03(2) . 6
P1 Cd1 Ca2 58.12(2) 2 6
Ca2 Cd1 Ca2 117.069(16) 5_445 6
Ca2 Cd1 Ca2 68.625(14) 5_545 6
P2 Cd1 Ca2 117.65(4) 6 6_455
P2 Cd1 Ca2 55.99(4) 6_455 6_455
P1 Cd1 Ca2 129.03(2) . 6_455
P1 Cd1 Ca2 58.12(2) 2 6_455
Ca2 Cd1 Ca2 68.625(13) 5_445 6_455
Ca2 Cd1 Ca2 117.069(16) 5_545 6_455
Ca2 Cd1 Ca2 77.71(2) 6 6_455
P2 Cd1 Ca1 55.03(3) 6 .
P2 Cd1 Ca1 55.03(3) 6_455 .
P1 Cd1 Ca1 124.26(4) . .
P1 Cd1 Ca1 139.06(3) 2 .
Ca2 Cd1 Ca1 138.837(14) 5_445 .
Ca2 Cd1 Ca1 138.837(14) 5_545 .
Ca2 Cd1 Ca1 91.37(2) 6 .
Ca2 Cd1 Ca1 91.37(2) 6_455 .
P2 Cd1 Ca1 115.93(3) 6 6_454
P2 Cd1 Ca1 57.03(4) 6_455 6_454
P1 Cd1 Ca1 58.22(3) . 6_454
P1 Cd1 Ca1 131.11(2) 2 6_454
Ca2 Cd1 Ca1 72.20(2) 5_445 6_454
Ca2 Cd1 Ca1 118.71(3) 5_545 6_454
Ca2 Cd1 Ca1 169.81(2) 6 6_454
Ca2 Cd1 Ca1 103.251(18) 6_455 6_454
Ca1 Cd1 Ca1 78.482(14) . 6_454
P2 Cd1 Ca1 57.03(4) 6 6_554
P2 Cd1 Ca1 115.93(3) 6_455 6_554
P1 Cd1 Ca1 58.22(3) . 6_554
P1 Cd1 Ca1 131.11(2) 2 6_554
Ca2 Cd1 Ca1 118.71(3) 5_445 6_554
Ca2 Cd1 Ca1 72.20(2) 5_545 6_554
Ca2 Cd1 Ca1 103.251(18) 6 6_554
Ca2 Cd1 Ca1 169.81(2) 6_455 6_554
Ca1 Cd1 Ca1 78.482(14) . 6_554
Ca1 Cd1 Ca1 73.99(2) 6_454 6_554
Cd1 P1 Cd1 122.08(5) . 2_554
Cd1 P1 Ca2 134.91(2) . 6_454
Cd1 P1 Ca2 68.29(3) 2_554 6_454
Cd1 P1 Ca2 134.91(2) . 6_554
Cd1 P1 Ca2 68.29(3) 2_554 6_554
Ca2 P1 Ca2 90.17(5) 6_454 6_554
Cd1 P1 Ca2 68.57(3) . 5_445
Cd1 P1 Ca2 70.86(3) 2_554 5_445
Ca2 P1 Ca2 76.551(19) 6_454 5_445
Ca2 P1 Ca2 139.11(5) 6_554 5_445
Cd1 P1 Ca2 68.57(3) . 5_545
Cd1 P1 Ca2 70.86(3) 2_554 5_545
Ca2 P1 Ca2 139.11(5) 6_454 5_545
Ca2 P1 Ca2 76.551(19) 6_554 5_545
Ca2 P1 Ca2 88.53(4) 5_445 5_545
Cd1 P1 Ca1 74.19(4) . 6_554
Cd1 P1 Ca1 136.10(2) 2_554 6_554
Ca2 P1 Ca1 132.11(6) 6_454 6_554
Ca2 P1 Ca1 72.90(3) 6_554 6_554
Ca2 P1 Ca1 142.60(6) 5_445 6_554
Ca2 P1 Ca1 81.00(3) 5_545 6_554
Cd1 P1 Ca1 74.19(4) . 6_454
Cd1 P1 Ca1 136.10(2) 2_554 6_454
Ca2 P1 Ca1 72.90(3) 6_454 6_454
Ca2 P1 Ca1 132.11(6) 6_554 6_454
Ca2 P1 Ca1 81.00(3) 5_445 6_454
Ca2 P1 Ca1 142.60(6) 5_545 6_454
Ca1 P1 Ca1 85.86(4) 6_554 6_454
Cd1 P2 Cd1 109.29(5) 6_554 6_454
Cd1 P2 Ca2 75.79(3) 6_554 .
Cd1 P2 Ca2 75.79(3) 6_454 .
Cd1 P2 Ca1 168.09(5) 6_554 6_454
Cd1 P2 Ca1 78.252(19) 6_454 6_454
Ca2 P2 Ca1 115.56(4) . 6_454
Cd1 P2 Ca1 78.252(19) 6_554 6_554
Cd1 P2 Ca1 168.09(5) 6_454 6_554
Ca2 P2 Ca1 115.56(4) . 6_554
Ca1 P2 Ca1 92.88(5) 6_454 6_554
Cd1 P2 Ca1 77.01(4) 6_554 1_554
Cd1 P2 Ca1 77.01(4) 6_454 1_554
Ca2 P2 Ca1 132.04(5) . 1_554
Ca1 P2 Ca1 96.32(4) 6_454 1_554
Ca1 P2 Ca1 96.32(4) 6_554 1_554
Cd1 P2 Ca2 54.65(3) 6_554 2_564
Cd1 P2 Ca2 54.65(3) 6_454 2_564
Ca2 P2 Ca2 63.87(3) . 2_564
Ca1 P2 Ca2 132.25(3) 6_454 2_564
Ca1 P2 Ca2 132.25(3) 6_554 2_564
Ca1 P2 Ca2 68.17(3) 1_554 2_564
Cd1 P2 Ca1 108.98(4) 6_554 .
Cd1 P2 Ca1 108.98(4) 6_454 .
Ca2 P2 Ca1 59.30(4) . .
Ca1 P2 Ca1 76.02(4) 6_454 .
Ca1 P2 Ca1 76.02(4) 6_554 .
Ca1 P2 Ca1 168.66(5) 1_554 .
Ca2 P2 Ca1 123.16(4) 2_564 .

loop_
_geom_bond_atom_site_label_1
_geom_bond_atom_site_label_2
_geom_bond_distance
_geom_bond_site_symmetry_2
Ca1 P2 2.9025(11) 6_455
Ca1 P2 2.9025(11) 6
Ca1 P2 3.0094(19) 1_556
Ca1 P1 3.0881(13) 6
Ca1 P1 3.0881(13) 6_455
Ca1 Cd1 3.4680(11) .
Ca1 Cd1 3.4955(10) 6
Ca1 Cd1 3.4955(10) 6_455
Ca1 Ca2 3.6006(16) .
Ca1 Ca2 3.9633(14) 2_565
Ca1 P2 4.0884(19) .
Ca1 Ca1 4.2066(5) 1_455
Ca2 P2 2.8669(18) .
Ca2 P1 2.9702(12) 6
Ca2 P1 2.9702(12) 6_455
Ca2 P1 3.0135(12) 5
Ca2 P1 3.0135(12) 5_455
Ca2 Cd1 3.2202(9) 5
Ca2 Cd1 3.2202(9) 5_455
Ca2 Cd1 3.3526(9) 6_454
Ca2 Cd1 3.3526(9) 6_554
Ca2 Ca2 3.7067(8) 2_565
Ca2 Ca2 3.7067(8) 2_564
Cd1 P2 2.5788(8) 6
Cd1 P2 2.5788(8) 6_455
Cd1 P1 2.6825(14) .
Cd1 P1 2.7584(13) 2
Cd1 Ca2 3.2202(9) 5_445
Cd1 Ca2 3.2202(9) 5_545
Cd1 Ca2 3.3526(9) 6
Cd1 Ca2 3.3526(9) 6_455
Cd1 Ca1 3.4955(10) 6_454
Cd1 Ca1 3.4955(10) 6_554
P1 Cd1 2.7583(13) 2_554
P1 Ca2 2.9702(12) 6_454
P1 Ca2 2.9702(12) 6_554
P1 Ca2 3.0135(12) 5_445
P1 Ca2 3.0135(12) 5_545
P1 Ca1 3.0881(13) 6_554
P1 Ca1 3.0881(13) 6_454
P2 Cd1 2.5788(8) 6_554
P2 Cd1 2.5788(8) 6_454
P2 Ca1 2.9025(11) 6_454
P2 Ca1 2.9025(11) 6_554
P2 Ca1 3.0094(19) 1_554
P2 Ca2 3.9302(17) 2_564
